data_7122436
loop_
_publ_author_name
'Frogley, Benjamin J.'
'Hill, Anthony F.'

_publ_section_title
;
 Alkynylbis(alkylidynyl)phosphines: {L<sub>n</sub>M[triple bond, length as
 m-dash]C}<sub>2</sub>PC[triple bond, length as m-dash]CR.
;
_journal_issue 87
_journal_name_full 'Chemical communications (Cambridge, England)'
_journal_page_first 12373
_journal_page_last 12376
_journal_paper_doi 10.1039/c8cc07166g
_journal_volume 54
_journal_year 2018
_chemical_formula_moiety 'C44 H49 B2 N12 O4 P W2'
_chemical_formula_sum 'C44 H49 B2 N12 O4 P W2'
_chemical_formula_weight 1230.24
_space_group_crystal_system monoclinic
_space_group_IT_number 15
_space_group_name_Hall '-C 2yc'
_space_group_name_H-M_alt 'C 1 2/c 1'
_symmetry_space_group_name_Hall '-C 2yc'
_symmetry_space_group_name_H-M 'C 1 2/c 1'
_atom_sites_solution_hydrogens geom
_audit_creation_method SHELXL-2016/6
_audit_update_record
;
2018-06-27 deposited with the CCDC.
2018-10-11 downloaded from the CCDC.
;
_cell_angle_alpha 90
_cell_angle_beta 117.336(5)
_cell_angle_gamma 90
_cell_formula_units_Z 4
_cell_length_a 22.4317(10)
_cell_length_b 10.8744(3)
_cell_length_c 23.8394(10)
_cell_measurement_reflns_used 17996
_cell_measurement_temperature 150.0(1)
_cell_measurement_theta_max 71.7430
_cell_measurement_theta_min 4.6260
_cell_volume 5165.8(4)
_computing_cell_refinement 'CrysAlisPro 1.171.38.46 (Rigaku OD, 2015)'
_computing_data_collection 'CrysAlisPro 1.171.38.46 (Rigaku OD, 2015)'
_computing_data_reduction 'CrysAlisPro 1.171.38.46 (Rigaku OD, 2015)'
_computing_structure_refinement 'SHELXL-2016/6 (Sheldrick, 2016)'
_computing_structure_solution 'SHELXS-2016/6 (Sheldrick, 2016)'
_diffrn_ambient_temperature 150.0(1)
_diffrn_detector_area_resol_mean 8.1297
_diffrn_measured_fraction_theta_full 1.000
_diffrn_measured_fraction_theta_max 0.992
_diffrn_measurement_device_type 'SuperNova, Dual, Cu at zero, EosS2'
_diffrn_measurement_method '\w scans'
_diffrn_radiation_type CuK\a
_diffrn_radiation_wavelength 1.54184
_diffrn_reflns_av_R_equivalents 0.0666
_diffrn_reflns_av_unetI/netI 0.0342
_diffrn_reflns_Laue_measured_fraction_full 1.000
_diffrn_reflns_Laue_measured_fraction_max 0.992
_diffrn_reflns_limit_h_max 27
_diffrn_reflns_limit_h_min -27
_diffrn_reflns_limit_k_max 13
_diffrn_reflns_limit_k_min -13
_diffrn_reflns_limit_l_max 29
_diffrn_reflns_limit_l_min -29
_diffrn_reflns_number 36085
_diffrn_reflns_point_group_measured_fraction_full 1.000
_diffrn_reflns_point_group_measured_fraction_max 0.992
_diffrn_reflns_theta_full 67.684
_diffrn_reflns_theta_max 72.253
_diffrn_reflns_theta_min 4.438
_diffrn_source 'micro-focus sealed X-ray tube'
_exptl_absorpt_coefficient_mu 8.815
_exptl_absorpt_correction_T_max 1.000
_exptl_absorpt_correction_T_min 0.278
_exptl_absorpt_correction_type gaussian
_exptl_absorpt_process_details
;
CrysAlisPro 1.171.38.46 (Rigaku Oxford Diffraction, 2015)
Numerical absorption correction based on gaussian integration over
                        a multifaceted crystal model
Empirical absorption correction using spherical harmonics,
 implemented in SCALE3 ABSPACK scaling algorithm.
;
_exptl_crystal_colour 'clear orange'
_exptl_crystal_density_diffrn 1.582
_exptl_crystal_description block
_exptl_crystal_F_000 2408
_exptl_crystal_size_max 0.246
_exptl_crystal_size_mid 0.147
_exptl_crystal_size_min 0.025
_refine_diff_density_max 1.316
_refine_diff_density_min -0.891
_refine_diff_density_rms 0.141
_refine_ls_extinction_method none
_refine_ls_goodness_of_fit_ref 1.272
_refine_ls_hydrogen_treatment constr
_refine_ls_matrix_type full
_refine_ls_number_parameters 324
_refine_ls_number_reflns 5069
_refine_ls_number_restraints 36
_refine_ls_restrained_S_all 1.270
_refine_ls_R_factor_all 0.0558
_refine_ls_R_factor_gt 0.0516
_refine_ls_shift/su_max 0.002
_refine_ls_shift/su_mean 0.000
_refine_ls_structure_factor_coef Fsqd
_refine_ls_weighting_details 'w=1/[\s^2^(Fo^2^)+(0.0480P)^2^+48.2455P] where P=(Fo^2^+2Fc^2^)/3'
_refine_ls_weighting_scheme calc
_refine_ls_wR_factor_gt 0.1373
_refine_ls_wR_factor_ref 0.1409
_reflns_Friedel_coverage 0.000
_reflns_number_gt 4680
_reflns_number_total 5069
_reflns_threshold_expression 'I > 2\s(I)'
_cod_data_source_file c8cc07166g2.cif
_cod_data_source_block Compound_6
_cod_depositor_comments 'Adding full bibliography for 7122430--7122440.cif.'
_cod_database_code 7122436
_shelx_shelxl_version_number 2016/6
_shelx_space_group_comment
;
The symmetry employed for this shelxl refinement is uniquely defined
by the following loop, which should always be used as a source of
symmetry information in preference to the above space-group names.
They are only intended as comments.
;

loop_
_space_group_symop_operation_xyz
'x, y, z'
'-x, y, -z+1/2'
'x+1/2, y+1/2, z'
'-x+1/2, y+1/2, -z+1/2'
'-x, -y, -z'
'x, -y, z-1/2'
'-x+1/2, -y+1/2, -z'
'x+1/2, -y+1/2, z-1/2'

loop_
_atom_site_label
_atom_site_type_symbol
_atom_site_fract_x
_atom_site_fract_y
_atom_site_fract_z
_atom_site_U_iso_or_equiv
_atom_site_adp_type
_atom_site_occupancy
_atom_site_site_symmetry_order
_atom_site_calc_flag
_atom_site_refinement_flags_posn
_atom_site_refinement_flags_adp
_atom_site_refinement_flags_occupancy
W1 W 0.58990(2) 0.02110(3) 0.88654(2) 0.04335(14) Uani 1 1 d . . .
P P 0.500000 0.2108(2) 0.750000 0.0513(7) Uani 1 2 d S T P
O1 O 0.7100(3) 0.1344(7) 0.8705(3) 0.0711(17) Uani 1 1 d . . .
O2 O 0.6014(4) 0.2756(6) 0.9538(3) 0.0745(19) Uani 1 1 d . . .
N1 N 0.6602(3) -0.0735(6) 0.9788(3) 0.0473(14) Uani 1 1 d . . .
N2 N 0.6464(3) -0.1918(6) 0.9878(3) 0.0500(15) Uani 1 1 d . . .
N3 N 0.5143(3) -0.0623(6) 0.9112(3) 0.0439(13) Uani 1 1 d . . .
N4 N 0.5209(4) -0.1847(6) 0.9292(3) 0.0520(15) Uani 1 1 d . . .
N5 N 0.5921(3) -0.1608(6) 0.8471(3) 0.0470(14) Uani 1 1 d . . .
N6 N 0.5842(3) -0.2666(6) 0.8748(3) 0.0502(15) Uani 1 1 d . . .
C1 C 0.5391(4) 0.1083(7) 0.8145(3) 0.0446(15) Uani 1 1 d . . .
C3 C 0.6672(4) 0.0881(7) 0.8754(4) 0.0505(18) Uani 1 1 d . . .
C4 C 0.5956(5) 0.1827(8) 0.9310(4) 0.057(2) Uani 1 1 d . . .
C7 C 0.5588(7) 0.2780(12) 0.7408(6) 0.040(3) Uani 0.5 1 d . . P
C8 C 0.6033(8) 0.3420(13) 0.7385(6) 0.047(3) Uani 0.5 1 d . . P
C9 C 0.6546(5) 0.4100(8) 0.7370(5) 0.045(3) Uani 0.5 1 d G U P
C10 C 0.7187(5) 0.4096(9) 0.7878(4) 0.056(4) Uani 0.5 1 d G U P
H10 H 0.729815 0.352504 0.820091 0.068 Uiso 0.5 1 calc R U P
C11 C 0.7661(4) 0.4947(11) 0.7902(4) 0.071(4) Uani 0.5 1 d G U P
H11 H 0.808918 0.494470 0.824183 0.085 Uiso 0.5 1 calc R U P
C12 C 0.7494(5) 0.5801(10) 0.7419(5) 0.057(4) Uani 0.5 1 d G U P
H12 H 0.781089 0.636994 0.743580 0.069 Uiso 0.5 1 calc R U P
C13 C 0.6853(5) 0.5804(9) 0.6912(4) 0.058(4) Uani 0.5 1 d G U P
H13 H 0.674157 0.637553 0.658885 0.070 Uiso 0.5 1 calc R U P
C14 C 0.6379(4) 0.4954(10) 0.6887(4) 0.064(4) Uani 0.5 1 d G U P
H14 H 0.595053 0.495588 0.654791 0.077 Uiso 0.5 1 calc R U P
C50 C 0.7469(5) 0.0845(10) 1.0373(4) 0.074(3) Uani 1 1 d . . .
H50A H 0.714128 0.145433 1.033222 0.111 Uiso 1 1 calc R U .
H50B H 0.761069 0.097569 1.005462 0.111 Uiso 1 1 calc R U .
H50C H 0.784829 0.090869 1.078343 0.111 Uiso 1 1 calc R U .
C51 C 0.7165(4) -0.0408(8) 1.0295(4) 0.0537(19) Uani 1 1 d . . .
C52 C 0.7393(4) -0.1392(9) 1.0711(4) 0.059(2) Uani 1 1 d . . .
H52 H 0.777561 -0.140589 1.109985 0.071 Uiso 1 1 calc R U .
C53 C 0.6948(5) -0.2342(8) 1.0441(4) 0.060(2) Uani 1 1 d . . .
C54 C 0.6949(6) -0.3610(10) 1.0684(5) 0.084(3) Uani 1 1 d . . .
H54A H 0.658577 -0.368951 1.078889 0.126 Uiso 1 1 calc R U .
H54B H 0.736688 -0.375420 1.105377 0.126 Uiso 1 1 calc R U .
H54C H 0.689510 -0.420051 1.036465 0.126 Uiso 1 1 calc R U .
C55 C 0.4620(7) -0.3452(10) 0.9593(6) 0.094(4) Uani 1 1 d . . .
H55A H 0.483032 -0.402797 0.943474 0.141 Uiso 1 1 calc R U .
H55B H 0.415250 -0.365055 0.942784 0.141 Uiso 1 1 calc R U .
H55C H 0.483114 -0.349468 1.004604 0.141 Uiso 1 1 calc R U .
C56 C 0.4692(5) -0.2167(9) 0.9391(4) 0.062(2) Uani 1 1 d . . .
C57 C 0.4284(5) -0.1157(10) 0.9275(4) 0.064(2) Uani 1 1 d . . .
H57 H 0.388404 -0.111722 0.930198 0.076 Uiso 1 1 calc R U .
C58 C 0.4587(4) -0.0204(8) 0.9109(3) 0.0510(18) Uani 1 1 d . . .
C59 C 0.5700(6) -0.4925(8) 0.8553(5) 0.077(3) Uani 1 1 d . . .
H59A H 0.597299 -0.506354 0.899694 0.116 Uiso 1 1 calc R U .
H59B H 0.582370 -0.549766 0.831791 0.116 Uiso 1 1 calc R U .
H59C H 0.523634 -0.503805 0.844809 0.116 Uiso 1 1 calc R U .
C60 C 0.5806(4) -0.3642(8) 0.8392(4) 0.057(2) Uani 1 1 d . . .
C61 C 0.5871(4) -0.3221(9) 0.7881(4) 0.061(2) Uani 1 1 d . . .
H61 H 0.586755 -0.369491 0.755439 0.073 Uiso 1 1 calc R U .
C62 C 0.5942(4) -0.1959(8) 0.7943(3) 0.0501(18) Uani 1 1 d . . .
C63 C 0.6031(5) -0.1067(9) 0.7517(4) 0.068(2) Uani 1 1 d . . .
H63A H 0.565570 -0.051418 0.734600 0.102 Uiso 1 1 calc R U .
H63B H 0.605842 -0.150157 0.717905 0.102 Uiso 1 1 calc R U .
H63C H 0.643664 -0.060824 0.775045 0.102 Uiso 1 1 calc R U .
C88 C 0.4352(4) 0.1083(8) 0.8937(4) 0.059(2) Uani 1 1 d . . .
H88A H 0.472064 0.163687 0.915430 0.089 Uiso 1 1 calc R U .
H88B H 0.400505 0.125353 0.905509 0.089 Uiso 1 1 calc R U .
H88C H 0.417835 0.119107 0.848915 0.089 Uiso 1 1 calc R U .
B1 B 0.5832(5) -0.2602(9) 0.9386(4) 0.053(2) Uani 1 1 d . . .
H1 H 0.580975 -0.343096 0.953640 0.064 Uiso 1 1 calc R U .

loop_
_atom_site_aniso_label
_atom_site_aniso_U_11
_atom_site_aniso_U_22
_atom_site_aniso_U_33
_atom_site_aniso_U_23
_atom_site_aniso_U_13
_atom_site_aniso_U_12
W1 0.0553(2) 0.0363(2) 0.03448(19) 0.00353(12) 0.01722(15) 0.00106(14)
P 0.0819(19) 0.0280(13) 0.0359(12) 0.000 0.0202(12) 0.000
O1 0.074(4) 0.069(4) 0.077(4) 0.007(3) 0.040(4) -0.006(3)
O2 0.129(6) 0.036(3) 0.074(4) -0.014(3) 0.060(4) -0.012(3)
N1 0.058(4) 0.037(3) 0.038(3) 0.005(2) 0.014(3) 0.000(3)
N2 0.064(4) 0.038(3) 0.038(3) 0.004(2) 0.015(3) 0.004(3)
N3 0.056(3) 0.040(3) 0.031(3) 0.001(2) 0.016(2) -0.003(3)
N4 0.070(4) 0.042(4) 0.041(3) -0.001(3) 0.023(3) -0.014(3)
N5 0.063(4) 0.033(3) 0.037(3) -0.004(2) 0.017(3) 0.001(3)
N6 0.064(4) 0.032(3) 0.043(3) -0.002(2) 0.015(3) -0.003(3)
C1 0.062(4) 0.030(4) 0.044(4) 0.000(3) 0.027(3) 0.003(3)
C3 0.072(5) 0.029(4) 0.047(4) -0.002(3) 0.024(4) 0.001(3)
C4 0.080(6) 0.047(5) 0.045(4) 0.001(3) 0.030(4) -0.008(4)
C7 0.052(8) 0.025(7) 0.037(6) -0.003(5) 0.015(6) -0.004(6)
C8 0.065(9) 0.030(7) 0.035(6) -0.004(5) 0.012(6) 0.005(6)
C9 0.049(7) 0.033(7) 0.061(7) -0.009(6) 0.033(6) 0.001(5)
C10 0.069(8) 0.052(9) 0.041(7) 0.001(6) 0.020(6) 0.010(7)
C11 0.064(9) 0.090(11) 0.049(8) -0.012(8) 0.018(7) -0.001(8)
C12 0.071(8) 0.054(9) 0.055(7) 0.000(7) 0.035(7) -0.016(7)
C13 0.073(8) 0.054(9) 0.064(8) 0.004(7) 0.046(7) -0.010(7)
C14 0.056(8) 0.069(10) 0.058(8) 0.006(7) 0.018(7) 0.014(7)
C50 0.069(6) 0.082(7) 0.055(5) -0.008(5) 0.015(4) -0.017(5)
C51 0.053(4) 0.056(5) 0.045(4) -0.002(3) 0.017(3) -0.001(4)
C52 0.059(5) 0.065(6) 0.040(4) 0.002(4) 0.011(3) 0.012(4)
C53 0.078(6) 0.055(5) 0.040(4) 0.015(4) 0.022(4) 0.022(4)
C54 0.112(9) 0.064(7) 0.057(5) 0.020(5) 0.022(5) 0.027(6)
C55 0.143(11) 0.059(7) 0.122(10) -0.002(6) 0.098(9) -0.026(7)
C56 0.086(6) 0.054(5) 0.054(5) -0.008(4) 0.039(4) -0.016(5)
C57 0.069(5) 0.081(7) 0.046(4) -0.010(4) 0.031(4) -0.015(5)
C58 0.057(4) 0.061(5) 0.032(3) -0.003(3) 0.019(3) -0.009(4)
C59 0.099(8) 0.038(5) 0.073(6) -0.010(4) 0.021(6) -0.008(5)
C60 0.059(5) 0.041(4) 0.050(4) -0.013(3) 0.007(4) -0.002(3)
C61 0.058(5) 0.060(5) 0.041(4) -0.009(4) 0.004(3) 0.010(4)
C62 0.054(4) 0.048(4) 0.036(3) -0.004(3) 0.010(3) 0.007(3)
C63 0.088(6) 0.070(6) 0.042(4) 0.005(4) 0.027(4) 0.016(5)
C88 0.064(5) 0.058(5) 0.053(4) 0.005(4) 0.023(4) 0.010(4)
B1 0.074(6) 0.034(5) 0.044(4) 0.003(3) 0.021(4) -0.005(4)

loop_
_atom_type_symbol
_atom_type_description
_atom_type_scat_dispersion_real
_atom_type_scat_dispersion_imag
_atom_type_scat_source
C C 0.0181 0.0091 'International Tables Vol C Tables 4.2.6.8 and 6.1.1.4'
H H 0.0000 0.0000 'International Tables Vol C Tables 4.2.6.8 and 6.1.1.4'
B B 0.0090 0.0039 'International Tables Vol C Tables 4.2.6.8 and 6.1.1.4'
N N 0.0311 0.0180 'International Tables Vol C Tables 4.2.6.8 and 6.1.1.4'
O O 0.0492 0.0322 'International Tables Vol C Tables 4.2.6.8 and 6.1.1.4'
P P 0.2955 0.4335 'International Tables Vol C Tables 4.2.6.8 and 6.1.1.4'
W W -5.4734 5.5774 'International Tables Vol C Tables 4.2.6.8 and 6.1.1.4'

loop_
_geom_angle_atom_site_label_1
_geom_angle_atom_site_label_2
_geom_angle_atom_site_label_3
_geom_angle
_geom_angle_site_symmetry_1
_geom_angle_site_symmetry_3
C1 W1 C3 83.8(3) . .
C1 W1 C4 84.5(3) . .
C3 W1 C4 84.5(3) . .
C1 W1 N5 101.0(3) . .
C3 W1 N5 94.6(3) . .
C4 W1 N5 174.3(3) . .
C1 W1 N3 103.7(3) . .
C3 W1 N3 172.4(3) . .
C4 W1 N3 95.0(3) . .
N5 W1 N3 85.2(2) . .
C1 W1 N1 174.8(3) . .
C3 W1 N1 92.0(3) . .
C4 W1 N1 92.2(3) . .
N5 W1 N1 82.3(2) . .
N3 W1 N1 80.5(2) . .
C7 P C7 125.9(10) . 2_656
C7 P C1 106.1(5) . 2_656
C7 P C1 107.2(5) 2_656 2_656
C7 P C1 107.2(5) . .
C7 P C1 106.1(5) 2_656 .
C1 P C1 102.0(5) 2_656 .
C51 N1 N2 107.4(6) . .
C51 N1 W1 134.5(6) . .
N2 N1 W1 118.1(4) . .
C53 N2 N1 109.8(7) . .
C53 N2 B1 128.4(7) . .
N1 N2 B1 121.8(6) . .
C58 N3 N4 107.3(6) . .
C58 N3 W1 133.5(5) . .
N4 N3 W1 119.2(5) . .
C56 N4 N3 109.2(7) . .
C56 N4 B1 129.7(8) . .
N3 N4 B1 121.0(6) . .
C62 N5 N6 106.3(6) . .
C62 N5 W1 132.6(5) . .
N6 N5 W1 120.8(4) . .
C60 N6 N5 110.0(7) . .
C60 N6 B1 129.9(7) . .
N5 N6 B1 120.1(6) . .
P C1 W1 170.8(5) . .
O1 C3 W1 174.9(7) . .
O2 C4 W1 175.1(8) . .
C8 C7 P 171.6(13) . .
C7 C8 C9 177.9(16) . .
C8 C9 C10 121.1(9) . .
C8 C9 C14 117.9(9) . .
C10 C9 C14 120.0 . .
C9 C10 C11 120.0 . .
C9 C10 H10 120.0 . .
C11 C10 H10 120.0 . .
C12 C11 C10 120.0 . .
C12 C11 H11 120.0 . .
C10 C11 H11 120.0 . .
C11 C12 C13 120.0 . .
C11 C12 H12 120.0 . .
C13 C12 H12 120.0 . .
C12 C13 C14 120.0 . .
C12 C13 H13 120.0 . .
C14 C13 H13 120.0 . .
C13 C14 C9 120.0 . .
C13 C14 H14 120.0 . .
C9 C14 H14 120.0 . .
C51 C50 H50A 109.5 . .
C51 C50 H50B 109.5 . .
H50A C50 H50B 109.5 . .
C51 C50 H50C 109.5 . .
H50A C50 H50C 109.5 . .
H50B C50 H50C 109.5 . .
N1 C51 C52 109.0(8) . .
N1 C51 C50 123.0(8) . .
C52 C51 C50 128.0(8) . .
C53 C52 C51 107.2(7) . .
C53 C52 H52 126.4 . .
C51 C52 H52 126.4 . .
N2 C53 C52 106.6(7) . .
N2 C53 C54 123.5(9) . .
C52 C53 C54 129.9(8) . .
C53 C54 H54A 109.5 . .
C53 C54 H54B 109.5 . .
H54A C54 H54B 109.5 . .
C53 C54 H54C 109.5 . .
H54A C54 H54C 109.5 . .
H54B C54 H54C 109.5 . .
C56 C55 H55A 109.5 . .
C56 C55 H55B 109.5 . .
H55A C55 H55B 109.5 . .
C56 C55 H55C 109.5 . .
H55A C55 H55C 109.5 . .
H55B C55 H55C 109.5 . .
N4 C56 C57 108.0(8) . .
N4 C56 C55 121.9(10) . .
C57 C56 C55 130.1(9) . .
C56 C57 C58 106.6(8) . .
C56 C57 H57 126.7 . .
C58 C57 H57 126.7 . .
N3 C58 C57 108.9(8) . .
N3 C58 C88 122.6(7) . .
C57 C58 C88 128.5(8) . .
C60 C59 H59A 109.5 . .
C60 C59 H59B 109.5 . .
H59A C59 H59B 109.5 . .
C60 C59 H59C 109.5 . .
H59A C59 H59C 109.5 . .
H59B C59 H59C 109.5 . .
N6 C60 C61 107.4(8) . .
N6 C60 C59 123.3(9) . .
C61 C60 C59 129.3(8) . .
C60 C61 C62 106.9(8) . .
C60 C61 H61 126.5 . .
C62 C61 H61 126.5 . .
N5 C62 C61 109.4(8) . .
N5 C62 C63 122.1(8) . .
C61 C62 C63 128.5(8) . .
C62 C63 H63A 109.5 . .
C62 C63 H63B 109.5 . .
H63A C63 H63B 109.5 . .
C62 C63 H63C 109.5 . .
H63A C63 H63C 109.5 . .
H63B C63 H63C 109.5 . .
C58 C88 H88A 109.5 . .
C58 C88 H88B 109.5 . .
H88A C88 H88B 109.5 . .
C58 C88 H88C 109.5 . .
H88A C88 H88C 109.5 . .
H88B C88 H88C 109.5 . .
N6 B1 N4 107.7(6) . .
N6 B1 N2 110.3(7) . .
N4 B1 N2 107.9(7) . .
N6 B1 H1 110.3 . .
N4 B1 H1 110.3 . .
N2 B1 H1 110.3 . .

loop_
_geom_bond_atom_site_label_1
_geom_bond_atom_site_label_2
_geom_bond_distance
_geom_bond_site_symmetry_2
W1 C1 1.831(7) .
W1 C3 2.008(9) .
W1 C4 2.025(9) .
W1 N5 2.201(6) .
W1 N3 2.226(6) .
W1 N1 2.280(6) .
P C7 1.608(14) .
P C7 1.608(14) 2_656
P C1 1.771(7) 2_656
P C1 1.771(7) .
O1 C3 1.136(10) .
O2 C4 1.127(10) .
N1 C51 1.334(10) .
N1 N2 1.362(9) .
N2 C53 1.362(10) .
N2 B1 1.553(11) .
N3 C58 1.325(11) .
N3 N4 1.386(9) .
N4 C56 1.331(11) .
N4 B1 1.546(12) .
N5 C62 1.337(9) .
N5 N6 1.378(9) .
N6 C60 1.337(10) .
N6 B1 1.534(11) .
C7 C8 1.24(2) .
C8 C9 1.382(18) .
C9 C10 1.3900 .
C9 C14 1.3900 .
C10 C11 1.3900 .
C10 H10 0.9300 .
C11 C12 1.3900 .
C11 H11 0.9300 .
C12 C13 1.3900 .
C12 H12 0.9300 .
C13 C14 1.3900 .
C13 H13 0.9300 .
C14 H14 0.9300 .
C50 C51 1.495(13) .
C50 H50A 0.9600 .
C50 H50B 0.9600 .
C50 H50C 0.9600 .
C51 C52 1.388(12) .
C52 C53 1.374(13) .
C52 H52 0.9300 .
C53 C54 1.495(13) .
C54 H54A 0.9600 .
C54 H54B 0.9600 .
C54 H54C 0.9600 .
C55 C56 1.511(13) .
C55 H55A 0.9600 .
C55 H55B 0.9600 .
C55 H55C 0.9600 .
C56 C57 1.374(14) .
C57 C58 1.393(12) .
C57 H57 0.9300 .
C58 C88 1.485(12) .
C59 C60 1.494(13) .
C59 H59A 0.9600 .
C59 H59B 0.9600 .
C59 H59C 0.9600 .
C60 C61 1.372(13) .
C61 C62 1.382(12) .
C61 H61 0.9300 .
C62 C63 1.482(12) .
C63 H63A 0.9600 .
C63 H63B 0.9600 .
C63 H63C 0.9600 .
C88 H88A 0.9600 .
C88 H88B 0.9600 .
C88 H88C 0.9600 .
B1 H1 0.9800 .

loop_
_geom_torsion_atom_site_label_1
_geom_torsion_atom_site_label_2
_geom_torsion_atom_site_label_3
_geom_torsion_atom_site_label_4
_geom_torsion
C51 N1 N2 C53 -0.7(9)
W1 N1 N2 C53 177.8(5)
C51 N1 N2 B1 178.8(7)
W1 N1 N2 B1 -2.7(9)
C58 N3 N4 C56 0.6(8)
W1 N3 N4 C56 -177.4(5)
C58 N3 N4 B1 -176.1(6)
W1 N3 N4 B1 5.9(8)
C62 N5 N6 C60 -0.8(9)
W1 N5 N6 C60 173.9(5)
C62 N5 N6 B1 177.0(7)
W1 N5 N6 B1 -8.4(9)
C8 C9 C10 C11 -168.4(11)
C14 C9 C10 C11 0.0
C9 C10 C11 C12 0.0
C10 C11 C12 C13 0.0
C11 C12 C13 C14 0.0
C12 C13 C14 C9 0.0
C8 C9 C14 C13 168.8(11)
C10 C9 C14 C13 0.0
N2 N1 C51 C52 0.4(9)
W1 N1 C51 C52 -177.8(6)
N2 N1 C51 C50 -178.8(8)
W1 N1 C51 C50 3.0(13)
N1 C51 C52 C53 0.0(10)
C50 C51 C52 C53 179.2(9)
N1 N2 C53 C52 0.7(9)
B1 N2 C53 C52 -178.7(8)
N1 N2 C53 C54 -179.8(9)
B1 N2 C53 C54 0.7(14)
C51 C52 C53 N2 -0.4(10)
C51 C52 C53 C54 -179.8(10)
N3 N4 C56 C57 0.1(9)
B1 N4 C56 C57 176.4(7)
N3 N4 C56 C55 179.9(8)
B1 N4 C56 C55 -3.8(14)
N4 C56 C57 C58 -0.8(9)
C55 C56 C57 C58 179.4(10)
N4 N3 C58 C57 -1.1(8)
W1 N3 C58 C57 176.5(5)
N4 N3 C58 C88 -180.0(7)
W1 N3 C58 C88 -2.4(11)
C56 C57 C58 N3 1.2(9)
C56 C57 C58 C88 179.9(8)
N5 N6 C60 C61 0.7(9)
B1 N6 C60 C61 -176.8(8)
N5 N6 C60 C59 -178.2(8)
B1 N6 C60 C59 4.3(14)
N6 C60 C61 C62 -0.4(10)
C59 C60 C61 C62 178.5(9)
N6 N5 C62 C61 0.5(9)
W1 N5 C62 C61 -173.2(6)
N6 N5 C62 C63 -179.4(7)
W1 N5 C62 C63 6.9(12)
C60 C61 C62 N5 -0.1(10)
C60 C61 C62 C63 179.8(8)
C60 N6 B1 N4 -118.4(9)
N5 N6 B1 N4 64.3(9)
C60 N6 B1 N2 124.1(9)
N5 N6 B1 N2 -53.2(10)
C56 N4 B1 N6 121.2(8)
N3 N4 B1 N6 -62.9(9)
C56 N4 B1 N2 -119.7(8)
N3 N4 B1 N2 56.2(8)
C53 N2 B1 N6 -121.1(9)
N1 N2 B1 N6 59.5(10)
C53 N2 B1 N4 121.5(8)
N1 N2 B1 N4 -57.8(9)
